data_8100161
loop_
_publ_author_name
'Hradsky, Andreas'
'Kopacka, Holger'
'Bildstein, Benno'
'Wurst, Klaus'

_publ_section_title
;
Crystal structure of (\h^7^-2,4,6-cycloheptatrien-1-ylium)(\h^5^-1,2,3,4,5-
pentamethyl-2,4-cyclopentadien-1-yl)chromium(I) hexafluorophosphate, 
[Cr(C~7~H~7~)(C~10~H~15~)][PF~6~]
;
_journal_issue 4
_journal_name_full 'Zeitschrift f\"ur Kristallographie - New Crystal Structures'
_journal_page_first 371
_journal_page_last 372
_journal_volume 219
_journal_year 2004
_chemical_formula_sum 'C17 H22 Cr F6 P'
_chemical_formula_weight 423.32
_space_group_IT_number 40
_symmetry_cell_setting orthorhombic
_symmetry_space_group_name_Hall 'A 2 -2a'
_symmetry_space_group_name_H-M 'A m a 2'
_cell_angle_alpha 90.00
_cell_angle_beta 90.00
_cell_angle_gamma 90.00
_cell_formula_units_Z 4
_cell_length_a 15.9186(9)
_cell_length_b 15.6388(4)
_cell_length_c 7.2709(3)
_cell_measurement_temperature 213(2)
_cell_volume 1810.07(13)
_diffrn_ambient_temperature 213(2)
_exptl_crystal_density_diffrn 1.553
_cod_database_code 8100161

loop_
_symmetry_equiv_pos_as_xyz
'x, y, z'
'-x, -y, z'
'x+1/2, -y, z'
'-x+1/2, y, z'
'x, y+1/2, z+1/2'
'-x, -y+1/2, z+1/2'
'x+1/2, -y+1/2, z+1/2'
'-x+1/2, y+1/2, z+1/2'

loop_
_atom_site_label
_atom_site_type_symbol
_atom_site_fract_x
_atom_site_fract_y
_atom_site_fract_z
_atom_site_U_iso_or_equiv
_atom_site_adp_type
_atom_site_occupancy
_atom_site_symmetry_multiplicity
_atom_site_Wyckoff_symbol
_atom_site_calc_flag
_atom_site_refinement_flags
_atom_site_disorder_assembly
_atom_site_disorder_group
Cr1 Cr 0.7500 0.22522(5) 0.19252(10) 0.0241(2) Uani 1 4 b d S . .
P1 P 0.5000 0.5000 0.0463(2) 0.0333(4) Uani 1 4 a d S . .
F1 F 0.5040(2) 0.5714(3) 0.1925(7) 0.1278(17) Uani 1 8 c d . . .
F2 F 0.40022(15) 0.50908(17) 0.0457(5) 0.0693(8) Uani 1 8 c d . . .
F3 F 0.5042(2) 0.5693(3) -0.1072(6) 0.1180(18) Uani 1 8 c d . . .
C1 C 0.7500 0.2572(3) -0.0998(7) 0.0294(13) Uani 1 4 b d S . .
C2 C 0.6771(3) 0.2073(2) -0.0590(5) 0.0300(9) Uani 1 8 c d . . .
C3 C 0.7055(2) 0.1257(2) 0.0057(4) 0.0284(9) Uani 1 8 c d . . .
C4 C 0.7500 0.3539(4) 0.2932(9) 0.062(2) Uani 1 4 b d SD . .
H4 H 0.7500 0.404(5) 0.214(14) 0.15(4) Uiso 1 4 b d SD . .
C5 C 0.6720(4) 0.3192(4) 0.3237(7) 0.0645(17) Uani 1 8 c d D . .
H5 H 0.621(2) 0.347(3) 0.281(7) 0.078(17) Uiso 1 8 c d D . .
C6 C 0.6515(3) 0.2377(4) 0.3910(7) 0.0542(14) Uani 1 8 c d D . .
H6 H 0.5913(14) 0.230(4) 0.386(9) 0.09(2) Uiso 1 8 c d D . .
C7 C 0.7058(3) 0.1732(3) 0.4486(6) 0.0490(13) Uani 1 8 c d D . .
H7 H 0.681(4) 0.118(2) 0.466(8) 0.091(19) Uiso 1 8 c d D . .
C01 C 0.7500 0.3468(4) -0.1722(9) 0.053(2) Uani 1 4 b d SD . .
H01A H 0.7500 0.343(3) -0.304(3) 0.049(15) Uiso 1 4 b d SD . .
H01B H 0.699(2) 0.376(3) -0.133(7) 0.065(16) Uiso 1 8 c d D . .
C02 C 0.5881(3) 0.2334(3) -0.0882(7) 0.0498(12) Uani 1 8 c d . . .
H02A H 0.5687 0.2117 -0.2058 0.075 Uiso 1 8 c calc R . .
H02B H 0.5842 0.2953 -0.0875 0.075 Uiso 1 8 c calc R . .
H02C H 0.5535 0.2101 0.0095 0.075 Uiso 1 8 c calc R . .
C03 C 0.6501(3) 0.0513(3) 0.0542(7) 0.0456(10) Uani 1 8 c d . . .
H03A H 0.6784 0.0154 0.1436 0.068 Uiso 1 8 c calc R . .
H03B H 0.6383 0.0183 -0.0557 0.068 Uiso 1 8 c calc R . .
H03C H 0.5979 0.0722 0.1059 0.068 Uiso 1 8 c calc R . .

loop_
_atom_site_aniso_label
_atom_site_aniso_U_11
_atom_site_aniso_U_22
_atom_site_aniso_U_33
_atom_site_aniso_U_23
_atom_site_aniso_U_13
_atom_site_aniso_U_12
Cr1 0.0258(4) 0.0238(4) 0.0226(4) -0.0021(4) 0.000 0.000
P1 0.0267(8) 0.0281(8) 0.0450(8) 0.000 0.000 -0.0001(6)
F1 0.078(3) 0.140(3) 0.165(4) -0.118(3) -0.038(3) 0.033(2)
F2 0.0266(14) 0.0659(18) 0.116(2) -0.0045(18) -0.0052(18) 0.0029(12)
F3 0.099(3) 0.115(3) 0.140(4) 0.091(3) 0.051(3) 0.055(2)
C1 0.041(4) 0.032(3) 0.016(2) -0.003(2) 0.000 0.000
C2 0.031(2) 0.034(2) 0.025(2) -0.0125(17) -0.0028(18) 0.0049(18)
C3 0.032(2) 0.0271(19) 0.027(2) -0.0058(16) -0.0015(17) -0.0029(17)
C4 0.121(9) 0.040(4) 0.026(4) -0.005(3) 0.000 0.000
C5 0.084(5) 0.075(4) 0.034(2) -0.024(3) -0.017(3) 0.052(3)
C6 0.026(3) 0.101(4) 0.036(3) -0.030(3) 0.003(2) -0.002(3)
C7 0.064(3) 0.049(3) 0.034(2) -0.002(2) 0.006(2) -0.026(3)
C01 0.104(7) 0.022(3) 0.033(3) 0.009(3) 0.000 0.000
C02 0.038(3) 0.056(3) 0.055(3) -0.012(2) -0.014(2) 0.013(2)
C03 0.045(3) 0.040(2) 0.051(2) -0.006(2) 0.001(2) -0.017(2)

loop_
_geom_bond_atom_site_label_1
_geom_bond_atom_site_label_2
_geom_bond_distance
_geom_bond_site_symmetry_2
_geom_bond_publ_flag
Cr1 C6 2.140(5) 4_655 ?
Cr1 C6 2.140(5) . ?
Cr1 C4 2.141(7) . ?
Cr1 C5 2.148(4) 4_655 ?
Cr1 C5 2.148(4) . ?
Cr1 C7 2.151(4) 4_655 ?
Cr1 C7 2.151(4) . ?
Cr1 C3 2.183(3) . ?
Cr1 C3 2.183(3) 4_655 ?
Cr1 C2 2.183(4) . ?
Cr1 C2 2.183(4) 4_655 ?
Cr1 C1 2.184(5) . ?
P1 F1 1.543(3) . ?
P1 F1 1.543(3) 2_665 ?
P1 F3 1.557(3) 2_665 ?
P1 F3 1.557(3) . ?
P1 F2 1.595(2) 2_665 ?
P1 F2 1.595(2) . ?
C1 C2 1.429(5) . ?
C1 C2 1.429(5) 4_655 ?
C1 C01 1.497(8) . ?
C2 C3 1.433(5) . ?
C2 C02 1.490(6) . ?
C3 C3 1.416(8) 4_655 ?
C3 C03 1.502(5) . ?
C4 H4 0.97(2) . ?
C4 C5 1.373(8) . ?
C4 C5 1.373(8) 4_655 ?
C5 H5 0.97(2) . ?
C5 C6 1.404(9) . ?
C6 H6 0.97(2) . ?
C6 C7 1.393(8) . ?
C7 H7 0.96(2) . ?
C7 C7 1.409(11) 4_655 ?
